data_2022528
loop_
_publ_author_name
'Kaduk, James A.'
'Boaz, Nicholas C.'
'Markun, Emma L.'
'Gindhart, Amy M.'
'Blanton, Thomas N.'

_publ_section_title
;
 Cynarine monohydrate from synchrotron powder X-ray diffraction data
;
_journal_coeditor_code CU3179
_journal_issue 2
_journal_name_full 'Acta Crystallographica Section C'
_journal_page_first
;
;
_journal_paper_doi 10.1107/S2053229622000687
_journal_volume 78
_journal_year 2022
_chemical_formula_iupac C25H26O13
_chemical_formula_sum 'C25 H26 O13'
_chemical_formula_weight 534.47
_space_group_IT_number 4
_space_group_name_Hall 'P 2yb'
_space_group_name_H-M_alt 'P 1 21 1'
_symmetry_cell_setting monoclinic
_symmetry_space_group_name_H-M 'P 1 21 1'
_audit_creation_method 'created in GSAS-II'
_cell_angle_alpha 90.00
_cell_angle_beta 94.98
_cell_angle_gamma 90.00
_cell_formula_units_Z 2
_cell_length_a 13.88110
_cell_length_b 15.36080
_cell_length_c 5.59340
_cell_volume 1188.149
_cod_data_source_file cu3179sup1.cif
_cod_data_source_block cynarine_5_VASP.cif
_cod_original_cell_volume 1188.15
_cod_original_sg_symbol_H-M 'P 21'
_cod_database_code 2022528

loop_
_symmetry_equiv_pos_site_id
_symmetry_equiv_pos_as_xyz
1 x,y,z
2 -x,1/2+y,-z

loop_
_atom_site_type_symbol
_atom_site_label
_atom_site_fract_x
_atom_site_fract_y
_atom_site_fract_z
_atom_site_U_iso_or_equiv
O O1 0.15992 -0.04973 0.07055 0.0172
O O2 0.23203 0.08702 0.38475 0.0172
O O3 0.10320 0.23044 0.38809 0.0309
O O4 -0.01867 0.16618 -0.03835 0.0309
O O5 0.00750 -0.16010 0.42163 0.0309
O O6 -0.00507 -0.16532 0.01446 0.0309
O O7 0.21833 -0.16963 0.27579 0.0172
O O8 0.31337 0.13514 0.73373 0.0172
O O9 0.72576 -0.24113 -0.04771 0.0313
O O10 0.81717 0.21794 0.33104 0.0313
O O11 0.73049 -0.15396 -0.46270 0.0313
O O12 0.80402 0.11860 -0.09018 0.0313
C C13 0.07829 -0.04408 0.21696 0.0309
C C14 0.10720 -0.01384 0.47459 0.0309
C C15 0.14148 0.08035 0.49277 0.0309
C C16 0.00903 0.02160 0.09003 0.0309
C C17 0.06808 0.14154 0.36083 0.0309
C C18 0.05058 0.11345 0.09900 0.0309
C C19 0.02392 -0.13113 0.20827 0.0309
C C20 0.22848 -0.11232 0.12442 0.0172
C C21 0.31328 0.11272 0.52032 0.0172
C C22 0.31037 -0.10031 -0.01784 0.0172
C C23 0.39512 0.10706 0.37856 0.0172
C C24 0.39172 -0.14925 0.02054 0.0172
C C25 0.48543 0.13387 0.45822 0.0172
C C26 0.47862 -0.14566 -0.10460 0.0313
C C27 0.56843 0.12884 0.32113 0.0313
C C28 0.55977 -0.19424 -0.01127 0.0313
C C29 0.48597 -0.09749 -0.31662 0.0313
C C30 0.65398 0.17386 0.39849 0.0313
C C31 0.56635 0.07985 0.10746 0.0313
C C32 0.64475 -0.19583 -0.12520 0.0313
C C33 0.57043 -0.09949 -0.43341 0.0313
C C34 0.73426 0.17308 0.26594 0.0313
C C35 0.64643 0.07693 -0.02225 0.0313
C C36 0.64927 -0.14929 -0.34101 0.0313
C C37 0.73058 0.12353 0.05153 0.0313
H H38 0.04190 -0.01951 0.57127 0.0405
H H39 0.16171 -0.05712 0.56419 0.0405
H H40 0.15411 0.09956 0.68198 0.0405
H H41 -0.00991 0.00151 -0.09641 0.0405
H H42 -0.05805 0.02135 0.18234 0.0405
H H43 -0.00055 0.13650 0.44616 0.0405
H H44 0.12024 0.11582 0.01812 0.0405
H H48 0.30387 -0.04831 -0.15089 0.0223
H H49 0.37904 0.08194 0.19736 0.0223
H H50 0.39258 -0.19701 0.16593 0.0223
H H51 0.49648 0.16179 0.63844 0.0223
H H52 0.55635 -0.23147 0.15378 0.0406
H H53 0.42484 -0.05944 -0.39453 0.0406
H H54 0.65789 0.21186 0.56389 0.0406
H H55 0.50229 0.04264 0.04458 0.0406
H H56 0.57614 -0.06373 -0.60002 0.0406
H H57 0.64594 0.03822 -0.18557 0.0406
H H60 0.77235 -0.20131 -0.39372 0.0406
H H61 0.86650 0.14729 -0.02780 0.0406
H H47 -0.03874 -0.21065 0.42906 0.0405
H H45 0.07756 0.26490 0.24844 0.0405
H H46 -0.00194 0.22937 -0.02964 0.0405
H H59 0.80810 0.25425 0.47297 0.0406
H H58 0.71189 -0.28322 0.08019 0.0406
O O62 0.14221 0.49921 0.46173 0.1140
H H63 0.18734 0.44997 0.47321 0.1539
H H64 0.16863 0.53948 0.34780 0.1539

loop_
_geom_hbond_atom_site_label_D
_geom_hbond_atom_site_label_H
_geom_hbond_atom_site_label_A
_geom_hbond_distance_DH
_geom_hbond_distance_HA
_geom_hbond_distance_DA
_geom_hbond_angle_DHA
O5 H47 O3 1.011 1.681 2.570 144.3
O4 H46 O6 0.998 1.622 2.611 170.0
O3 H45 O6 0.984 2.017 2.993 171.0
O12 H61 O4 1.008 1.626 2.560 151.9
O9 H58 O8 0.995 1.686 2.675 172.1
O10 H59 O7 0.987 1.888 2.872 174.2
O11 H60 O3 0.988 2.019 2.914 149.5
O11 H60 O9 0.988 2.181 2.685 110.1
O62 H64 O12 0.982 1.947 2.917 168.9
O62 H63 O11 0.981 1.986 2.942 173.4
C15 H40 O8 1.098 2.271 2.768 105.0
C30 H54 O7 1.091 2.608 3.418 130.4
C18 H44 O2 1.103 2.501 2.892 99.3
C16 H42 O62 1.103 2.418 3.424 150.9
C16 H41 O62 1.097 2.626 3.595 146.8
C14 H38 O62 1.098 2.562 3.517 144.7
